data_1100322
loop_
_publ_author_name
'D\"otz, Karl Heinz'
'Tiriliomis, Athanassios'
'Harms, Klaus'

_publ_section_title
;
 Synthesis of 1,3-oxaphospholes via chromium mediated cyclization
 of carbenes, carbon monoxide, and phospha-alkynes
;
_journal_coden_ASTM JCCCAT
_journal_issue 12
_journal_name_full
;
 Journal of the Chemical Society, Chemical Communications
;
_journal_page_first 788
_journal_page_last 790
_journal_paper_doi 10.1039/c39890000788
_journal_year 1989
_chemical_formula_sum 'C19 H21 Cr O6 P'
_space_group_IT_number 14
_symmetry_cell_setting monoclinic
_symmetry_space_group_name_Hall '-P 2ybc'
_symmetry_space_group_name_H-M 'P 1 21/c 1'
_cell_angle_alpha 90
_cell_angle_beta 101.84(2)
_cell_angle_gamma 90
_cell_formula_units_Z 4
_cell_length_a 15.462(5)
_cell_length_b 6.780(1)
_cell_length_c 19.762(5)
_cod_original_sg_symbol_H-M 'P 21/c'
_cod_original_formula_sum 'C19 H21 Cr1 O6 P1'
_cod_database_code 1100322

loop_
_symmetry_equiv_pos_site_id
_symmetry_equiv_pos_as_xyz
1 x,y,z
2 -x,1/2+y,1/2-z
3 -x,-y,-z
4 x,-1/2-y,-1/2+z

loop_
_atom_site_label
_atom_site_type_symbol
_atom_site_fract_x
_atom_site_fract_y
_atom_site_fract_z
Cr1 Cr 0.15877(4) 0.7388(1) 0.09821(3)
P1 P 0.19740 0.3706(2) 0.30860
O1 O 0.3103(2) 0.6186(5) 0.2786(1)
O2 O 0.4423(2) 0.5369(6) 0.3463(2)
O3 O 0.0510(2) 0.4816(5) 0.1990(1)
O4 O 0.3455(2) 0.6207(6) 0.1040(2)
O5 O 0.1501(3) 0.9161(6) -0.0413(2)
O6 O 0.0999(2) 0.3622(5) 0.0242(2)
C1 C 0.3099(3) 0.3543(7) 0.3512(2)
C2 C 0.3560(3) 0.4954(8) 0.3270(2)
C3 C 0.2227(3) 0.5685(6) 0.2631(2)
C4 C 0.1693(3) 0.7000(6) 0.2137(2)
C5 C 0.0810(3) 0.6568(7) 0.1806(2)
C6 C 0.0319(3) 0.7871(7) 0.1326(2)
C7 C 0.0677(3) 0.9691(8) 0.1194(2)
C8 C 0.1531(3) 1.0213(7) 0.1533(2)
C9 C 0.2040(3) 0.8884(7) 0.1982(2)
C10 C 0.3483(3) 0.2035(7) 0.4067(2)
C11 C 0.2785(3) 0.0548(9) 0.4158(3)
C12 C 0.3809(4) 0.3077(9) 0.4744(2)
C13 C 0.4237(4) 0.089(1) 0.3873(3)
C14 C 0.4869(3) 0.6213(8) 0.3004(3)
C15 C 0.5815(3) 0.6330(9) 0.3257(2)
C16 C -0.0345(3) 0.4185(7) 0.1650(2)
C17 C 0.2732(3) 0.6671(8) 0.1012(2)
C18 C 0.1544(3) 0.8511(7) 0.0130(2)
C19 C 0.1226(3) 0.5069(7) 0.0529(2)
H1 H -0.0265(3) 0.7515(7) 0.1087(2)
H2 H 0.0335(3) 1.0586(8) 0.0869(2)
H3 H 0.1766(3) 1.1486(7) 0.1455(2)
H4 H 0.2636(3) 0.9228(7) 0.2195(2)
H5 H 0.2360(3) 0.1286(9) 0.4346(3)
H6 H 0.3048(3) -0.0441(9) 0.4484(3)
H7 H 0.2497(3) -0.0076(9) 0.3735(3)
H8 H 0.4187(4) 0.4182(9) 0.4715(2)
H9 H 0.4105(4) 0.2170(9) 0.5088(2)
H10 H 0.3275(4) 0.3531(9) 0.4870(2)
H11 H 0.4716(4) 0.174(1) 0.3820(3)
H12 H 0.4009(4) 0.023(1) 0.3442(3)
H13 H 0.4446(4) -0.008(1) 0.4224(3)
H14 H 0.4758(3) 0.5444(8) 0.2588(3)
H15 H 0.4646(3) 0.7525(8) 0.2905(3)
H16 H 0.6179(3) 0.6803(9) 0.2952(2)
H17 H 0.6080(3) 0.5178(9) 0.3496(2)
H18 H 0.5760(3) 0.7337(9) 0.3587(2)
H19 H -0.0433(3) 0.2886(7) 0.1816(2)
H20 H -0.0419(3) 0.4154(7) 0.1155(2)
H21 H -0.0768(3) 0.5073(7) 0.1776(2)

loop_
_atom_type_symbol
_atom_type_radius_bond
C 0.68
H 0.23
Cr 1.35
O 0.68
P 1.05
